data_4506123
loop_
_publ_author_name
'Cadiau, A'
'Le Bail, A'
'Hemon-Ribaud, A'
'Leblanc, M'
'Body, M'
'Fayon, F'
'Durand, E'
'Boulou, J C'
'Maisonneuve, V'

_publ_section_title
;
 Evolution of Guanazolium Fluoroaluminates within the Composition-Space
 Diagram and with the Temperature
;
_journal_name_full 'Crystal Growth & Design'
_journal_page_first 5159
_journal_page_last 5168
_journal_paper_doi 10.1021/cg100909x
_journal_volume 10
_journal_year 2010
_chemical_formula_sum 'C4 H18 Al F5 N10 O3'
_space_group_IT_number 7
_symmetry_cell_setting monoclinic
_symmetry_Int_Tables_number 7
_symmetry_space_group_name_Hall 'P -2yc'
_symmetry_space_group_name_H-M 'P 1 c 1'
_cell_angle_alpha 90
_cell_angle_beta 98.539(3)
_cell_angle_gamma 90
_cell_formula_units_Z 2
_cell_length_a 9.4027(6)
_cell_length_b 6.2754(3)
_cell_length_c 12.4023(7)
_cell_volume 723.69(7)
_diffrn_ambient_temperature 173
_cod_data_source_file guana-1.cif
_cod_data_source_block guana-1
_cod_original_sg_symbol_H-M 'P c'
_cod_original_formula_sum 'C4 H18 Al1 F5 N10 O3'
_cod_database_code 4506123

loop_
_symmetry_equiv_pos_as_xyz
x,y,z
x,-y,1/2+z

loop_
_atom_site_label
_atom_site_type_symbol
_atom_site_fract_x
_atom_site_fract_y
_atom_site_fract_z
_atom_site_U_iso_or_equiv
Al1 Al 0.04641(9) 0.26067(9) 0.12701(6) 0.02
F1 F -0.02089(14) 0.19751(18) 0.2530(1) 0.02
F2 F -0.13612(13) 0.29118(18) 0.05675(10) 0.02
F3 F 0.04282(13) -0.01197(17) 0.08641(11) 0.02
F4 F 0.23145(14) 0.23289(17) 0.19113(11) 0.02
F5 F 0.05557(14) 0.53844(16) 0.1570(1) 0.02
O1 O 0.11719(15) 0.3299(2) -0.01226(12) 0.02
H1 H 0.126(2) 0.4698(15) -0.0196(18) 0.02
H2 H 0.055(2) 0.277(3) -0.0663(15) 0.02
O2 O 0.94692(17) 0.7788(2) 0.29848(13) 0.02
H3 H 0.999(2) 0.707(3) 0.2555(16) 0.02
H4 H 0.950(2) 0.9172(15) 0.2830(19) 0.02
O3 O 0.15627(17) 0.2508(2) 0.44493(13) 0.02
H5 H 0.102(2) 0.228(3) 0.3806(10) 0.02
H6 H 0.130(2) 0.160(3) 0.4941(13) 0.02
C1 C 0.6696(2) 0.8049(3) 0.00556(16) 0.02
C2 C 0.5036(2) 1.0533(3) -0.00553(17) 0.02
N1 N 0.4435(2) 0.8623(2) -0.02170(15) 0.02
H7 H 0.35230 0.84100 -0.03560 0.02
N2 N 0.5473(2) 0.6987(2) -0.01332(15) 0.02
N3 N 0.6480(2) 1.0218(2) 0.01061(15) 0.02
H8 H 0.71340 1.11840 0.02180 0.02
N4 N 0.8024(2) 0.7219(3) 0.01598(18) 0.02
H9 H 0.81370 0.58650 0.01030 0.02
H10 H 0.87630 0.80400 0.02830 0.02
N5 N 0.4371(2) 1.2406(2) -0.00221(17) 0.02
H11 H 0.34470 1.24610 -0.01120 0.02
H12 H 0.48670 1.35580 0.00890 0.02
C3 C 0.4319(2) 0.2853(3) 0.73701(17) 0.02
C4 C 0.5987(2) 0.5330(3) 0.74915(17) 0.02
N6 N 0.6586(2) 0.3414(3) 0.76463(15) 0.02
H13 H 0.74970 0.31930 0.77880 0.02
N7 N 0.55367(19) 0.1789(3) 0.75490(15) 0.02
N8 N 0.4544(2) 0.5026(2) 0.73320(15) 0.02
H14 H 0.38940 0.59990 0.72270 0.02
N9 N 0.2989(2) 0.2022(3) 0.72609(17) 0.02
H15 H 0.28750 0.06670 0.73070 0.02
H16 H 0.22510 0.28450 0.71450 0.02
N10 N 0.6659(2) 0.7196(3) 0.74593(16) 0.02
H17 H 0.75830 0.72410 0.75440 0.02
H18 H 0.61680 0.83530 0.73540 0.02
